data_4301657
loop_
_publ_author_name
'Chengbao Ni'
'James C. Fettinger'
'Gary J. Long'
'Philip P. Power'

_publ_contact_author_address
;
Department of Chemistry
University of California, Davis
1 Shields Ave
Davis, CA 95616
;
_publ_contact_author_email pppower@ucdavis.edu
_publ_contact_author_name 'Power, Philip P.'
_publ_section_title
;
Spin-State Crossover with Structural Changes in a Cobalt(II) Organometallic
Species: Low-Coordinate, First Row, Heteroleptic Amido Transition Metal
Aryls. Synthesis and Characterization of Ar'MN(H)Ar# (M = Mn, Fe, Co)
(Ar' = C6H3-2,6-(C6H3-2,6-iPr2)2, Ar#= C6H3-2,6-(C6H2-2,4,6-Me3)2)
;
_journal_name_full 'Inorganic Chemistry'
_journal_page_first 2443
_journal_page_last 2448
_journal_paper_doi 10.1021/ic801660a
_journal_volume 48
_journal_year 2009
_chemical_formula_moiety 'C54 H63 Co N'
_chemical_formula_sum 'C54 H63 Co N'
_chemical_formula_weight 784.98
_chemical_name_systematic
; 
 ? 
;
_space_group_IT_number 14
_symmetry_cell_setting monoclinic
_symmetry_space_group_name_Hall '-P 2ybc'
_symmetry_space_group_name_H-M 'P 1 21/c 1'
_atom_sites_solution_hydrogens geom
_atom_sites_solution_primary direct
_atom_sites_solution_secondary difmap
_audit_creation_method SHELXL-97
_cell_angle_alpha 90.00
_cell_angle_beta 103.042(4)
_cell_angle_gamma 90.00
_cell_formula_units_Z 4
_cell_length_a 19.962(5)
_cell_length_b 11.288(3)
_cell_length_c 19.485(5)
_cell_measurement_reflns_used 9713
_cell_measurement_temperature 90(2)
_cell_measurement_theta_max 27.486
_cell_measurement_theta_min 2.813
_cell_volume 4277.3(19)
_computing_cell_refinement 'SAINT (7.46A) (Bruker, 2006)'
_computing_data_collection 'Apex2 (2.1-4) (Bruker, 2007)'
_computing_data_reduction 'SAINT (7.46A) (Bruker, 2006)'
_computing_molecular_graphics 'SHELXTL 5.1, XP (Sheldrick, 1994)'
_computing_publication_material SHELXL97
_computing_structure_refinement 'SHELXL-97 (Sheldrick, 2008)'
_computing_structure_solution 'SHELXS-97 (Sheldrick, 2008)'
_diffrn_ambient_temperature 90(2)
_diffrn_measured_fraction_theta_full 0.998
_diffrn_measured_fraction_theta_max 0.998
_diffrn_measurement_device_type 'Bruker SMART APEXII CCD'
_diffrn_measurement_method '\w and \f'
_diffrn_radiation_monochromator graphite
_diffrn_radiation_source 'fine-focus sealed tube'
_diffrn_radiation_type MoK\a
_diffrn_radiation_wavelength 0.71073
_diffrn_reflns_av_R_equivalents 0.0000
_diffrn_reflns_av_sigmaI/netI 0.0310
_diffrn_reflns_limit_h_max 23
_diffrn_reflns_limit_h_min -23
_diffrn_reflns_limit_k_max 13
_diffrn_reflns_limit_k_min 0
_diffrn_reflns_limit_l_max 23
_diffrn_reflns_limit_l_min 0
_diffrn_reflns_number 7731
_diffrn_reflns_theta_full 25.25
_diffrn_reflns_theta_max 25.25
_diffrn_reflns_theta_min 2.76
_exptl_absorpt_coefficient_mu 0.439
_exptl_absorpt_correction_T_max 0.9174
_exptl_absorpt_correction_T_min 0.8848
_exptl_absorpt_correction_type 'Empirical, Twinabs (multi-scan)'
_exptl_absorpt_process_details 'TWINABS V2008/1 (Sheldrick, 2008)'
_exptl_crystal_colour Purple
_exptl_crystal_density_diffrn 1.219
_exptl_crystal_density_meas 0
_exptl_crystal_density_method 'not measured'
_exptl_crystal_description Block
_exptl_crystal_F_000 1684
_exptl_crystal_size_max 0.29
_exptl_crystal_size_mid 0.23
_exptl_crystal_size_min 0.20
_refine_diff_density_max 1.394
_refine_diff_density_min -0.649
_refine_diff_density_rms 0.082
_refine_ls_extinction_method none
_refine_ls_goodness_of_fit_ref 1.097
_refine_ls_hydrogen_treatment constr
_refine_ls_matrix_type full
_refine_ls_number_parameters 519
_refine_ls_number_reflns 7731
_refine_ls_number_restraints 0
_refine_ls_restrained_S_all 1.097
_refine_ls_R_factor_all 0.0676
_refine_ls_R_factor_gt 0.0576
_refine_ls_shift/su_max 0.000
_refine_ls_shift/su_mean 0.000
_refine_ls_structure_factor_coef Fsqd
_refine_ls_weighting_details 'calc w=1/[\s^2^(Fo^2^)+(0.0527P)^2^+12.2232P] where P=(Fo^2^+2Fc^2^)/3'
_refine_ls_weighting_scheme calc
_refine_ls_wR_factor_gt 0.1429
_refine_ls_wR_factor_ref 0.1479
_reflns_number_gt 6657
_reflns_number_total 7731
_reflns_threshold_expression >2sigma(I)
_cod_data_source_file ic801660a_si_001_3.cif
_cod_data_source_block tw44
_cod_depositor_comments
;
The following automatic conversions were performed:
'_symmetry_cell_setting' value 'Monoclinic' changed to 'monoclinic'
according to '/home/saulius/struct/CIF-dictionaries/cif_core.dic'
dictionary named 'cif_core.dic' version 2.4.1 from 2010-06-29.

Automatic conversion script
Id: cif_fix_enum 1527 2010-12-29 10:47:43Z saulius 
;
_cod_original_cell_volume 4277.5(18)
_cod_original_sg_symbol_H-M 'P 21/c'
_cod_database_code 4301657

loop_
_symmetry_equiv_pos_as_xyz
'x, y, z'
'-x, y+1/2, -z+1/2'
'-x, -y, -z'
'x, -y-1/2, z-1/2'

loop_
_atom_site_label
_atom_site_type_symbol
_atom_site_fract_x
_atom_site_fract_y
_atom_site_fract_z
_atom_site_U_iso_or_equiv
_atom_site_adp_type
_atom_site_occupancy
_atom_site_symmetry_multiplicity
_atom_site_calc_flag
_atom_site_refinement_flags
_atom_site_disorder_assembly
_atom_site_disorder_group
Co1 Co 0.29044(2) 0.84737(4) 0.22314(2) 0.01482(13) Uani 1 1 d . . .
N1 N 0.24599(13) 0.9769(2) 0.17216(12) 0.0164(5) Uani 1 1 d . . .
H1 H 0.2204 1.0353 0.1877 0.020 Uiso 1 1 d R . .
C1 C 0.28664(15) 0.8898(3) 0.32060(15) 0.0152(6) Uani 1 1 d . . .
C2 C 0.34650(15) 0.9202(3) 0.37253(15) 0.0155(6) Uani 1 1 d . . .
C3 C 0.34382(16) 0.9274(3) 0.44358(16) 0.0177(6) Uani 1 1 d . . .
H3 H 0.3840 0.9495 0.4774 0.021 Uiso 1 1 calc R . .
C4 C 0.28462(16) 0.9034(3) 0.46567(15) 0.0179(6) Uani 1 1 d . . .
H4 H 0.2846 0.9026 0.5144 0.022 Uiso 1 1 calc R . .
C5 C 0.22486(16) 0.8803(3) 0.41555(16) 0.0177(6) Uani 1 1 d . . .
H5 H 0.1834 0.8653 0.4302 0.021 Uiso 1 1 calc R . .
C6 C 0.22468(15) 0.8786(3) 0.34391(15) 0.0156(6) Uani 1 1 d . . .
C7 C 0.41442(15) 0.9570(3) 0.35799(15) 0.0160(6) Uani 1 1 d . . .
C8 C 0.47495(15) 0.8915(3) 0.38562(15) 0.0174(6) Uani 1 1 d . . .
C9 C 0.53794(16) 0.9333(3) 0.37673(16) 0.0211(7) Uani 1 1 d . . .
H9 H 0.5785 0.8889 0.3948 0.025 Uiso 1 1 calc R . .
C10 C 0.54234(17) 1.0392(3) 0.34177(16) 0.0222(7) Uani 1 1 d . . .
H10 H 0.5856 1.0668 0.3357 0.027 Uiso 1 1 calc R . .
C11 C 0.48331(16) 1.1041(3) 0.31594(16) 0.0208(7) Uani 1 1 d . . .
H11 H 0.4867 1.1769 0.2925 0.025 Uiso 1 1 calc R . .
C12 C 0.41916(16) 1.0659(3) 0.32320(15) 0.0181(6) Uani 1 1 d . . .
C13 C 0.47459(16) 0.7766(3) 0.42686(16) 0.0202(7) Uani 1 1 d . . .
H13 H 0.4259 0.7489 0.4200 0.024 Uiso 1 1 calc R . .
C14 C 0.51713(17) 0.6766(3) 0.40364(18) 0.0249(7) Uani 1 1 d . . .
H14A H 0.5025 0.6656 0.3526 0.037 Uiso 1 1 calc R . .
H14B H 0.5100 0.6029 0.4276 0.037 Uiso 1 1 calc R . .
H14C H 0.5660 0.6978 0.4160 0.037 Uiso 1 1 calc R . .
C15 C 0.50325(19) 0.7978(3) 0.50567(18) 0.0282(8) Uani 1 1 d . . .
H15A H 0.5508 0.8259 0.5133 0.042 Uiso 1 1 calc R . .
H15B H 0.5020 0.7236 0.5314 0.042 Uiso 1 1 calc R . .
H15C H 0.4752 0.8576 0.5226 0.042 Uiso 1 1 calc R . .
C16 C 0.35601(16) 1.1442(3) 0.29843(16) 0.0192(6) Uani 1 1 d . . .
H16 H 0.3154 1.0903 0.2855 0.023 Uiso 1 1 calc R . .
C17 C 0.35784(19) 1.2183(3) 0.23327(18) 0.0286(8) Uani 1 1 d . . .
H17A H 0.3950 1.2767 0.2450 0.043 Uiso 1 1 calc R . .
H17B H 0.3138 1.2594 0.2174 0.043 Uiso 1 1 calc R . .
H17C H 0.3658 1.1664 0.1956 0.043 Uiso 1 1 calc R . .
C18 C 0.34388(18) 1.2242(3) 0.35749(18) 0.0260(7) Uani 1 1 d . . .
H18A H 0.3393 1.1756 0.3979 0.039 Uiso 1 1 calc R . .
H18B H 0.3016 1.2700 0.3408 0.039 Uiso 1 1 calc R . .
H18C H 0.3829 1.2785 0.3718 0.039 Uiso 1 1 calc R . .
C19 C 0.15509(15) 0.8784(3) 0.29435(15) 0.0161(6) Uani 1 1 d . . .
C20 C 0.12318(15) 0.9893(3) 0.27602(15) 0.0170(6) Uani 1 1 d . . .
C21 C 0.05864(16) 0.9930(3) 0.23061(16) 0.0209(7) Uani 1 1 d . . .
H21 H 0.0375 1.0674 0.2173 0.025 Uiso 1 1 calc R . .
C22 C 0.02457(17) 0.8900(3) 0.20437(17) 0.0232(7) Uani 1 1 d . . .
H22 H -0.0191 0.8938 0.1725 0.028 Uiso 1 1 calc R . .
C23 C 0.05480(16) 0.7815(3) 0.22501(17) 0.0225(7) Uani 1 1 d . . .
H23 H 0.0308 0.7109 0.2081 0.027 Uiso 1 1 calc R . .
C24 C 0.11951(16) 0.7736(3) 0.26989(16) 0.0190(6) Uani 1 1 d . . .
C25 C 0.15602(16) 1.1037(3) 0.30991(16) 0.0195(7) Uani 1 1 d . . .
H25 H 0.2065 1.0895 0.3268 0.023 Uiso 1 1 calc R . .
C26 C 0.14623(18) 1.2101(3) 0.26022(18) 0.0246(7) Uani 1 1 d . . .
H26A H 0.1641 1.1911 0.2187 0.037 Uiso 1 1 calc R . .
H26B H 0.1711 1.2784 0.2846 0.037 Uiso 1 1 calc R . .
H26C H 0.0972 1.2291 0.2455 0.037 Uiso 1 1 calc R . .
C27 C 0.12641(18) 1.1333(3) 0.37459(17) 0.0239(7) Uani 1 1 d . . .
H27A H 0.0765 1.1441 0.3596 0.036 Uiso 1 1 calc R . .
H27B H 0.1475 1.2064 0.3966 0.036 Uiso 1 1 calc R . .
H27C H 0.1364 1.0682 0.4087 0.036 Uiso 1 1 calc R . .
C28 C 0.14906(16) 0.6533(3) 0.29544(17) 0.0202(7) Uani 1 1 d . . .
H28 H 0.2003 0.6591 0.3049 0.024 Uiso 1 1 calc R . .
C29 C 0.12616(18) 0.5544(3) 0.24132(19) 0.0263(7) Uani 1 1 d . . .
H29A H 0.0785 0.5324 0.2405 0.040 Uiso 1 1 calc R . .
H29B H 0.1560 0.4852 0.2543 0.040 Uiso 1 1 calc R . .
H29C H 0.1293 0.5823 0.1945 0.040 Uiso 1 1 calc R . .
C30 C 0.12940(18) 0.6183(3) 0.36476(18) 0.0251(7) Uani 1 1 d . . .
H30A H 0.1481 0.6768 0.4013 0.038 Uiso 1 1 calc R . .
H30B H 0.1484 0.5400 0.3797 0.038 Uiso 1 1 calc R . .
H30C H 0.0792 0.6160 0.3574 0.038 Uiso 1 1 calc R . .
C31 C 0.25586(15) 0.9957(3) 0.10487(15) 0.0165(6) Uani 1 1 d . . .
C32 C 0.29770(15) 0.9130(3) 0.07948(15) 0.0172(6) Uani 1 1 d . . .
C33 C 0.31769(17) 0.9274(3) 0.01647(16) 0.0208(7) Uani 1 1 d . . .
H33 H 0.3466 0.8706 0.0017 0.025 Uiso 1 1 calc R . .
C34 C 0.29494(17) 1.0261(3) -0.02494(16) 0.0223(7) Uani 1 1 d . . .
H34 H 0.3100 1.0401 -0.0671 0.027 Uiso 1 1 calc R . .
C35 C 0.24999(17) 1.1033(3) -0.00357(16) 0.0215(7) Uani 1 1 d . . .
H35 H 0.2334 1.1690 -0.0330 0.026 Uiso 1 1 calc R . .
C36 C 0.22753(16) 1.0899(3) 0.05899(15) 0.0180(6) Uani 1 1 d . . .
C37 C 0.31728(16) 0.8108(3) 0.12833(15) 0.0170(6) Uani 1 1 d . . .
C38 C 0.37968(16) 0.8167(3) 0.18109(16) 0.0174(6) Uani 1 1 d . . .
C39 C 0.38497(16) 0.7475(3) 0.24227(16) 0.0180(6) Uani 1 1 d . . .
H39 H 0.4250 0.7546 0.2792 0.022 Uiso 1 1 calc R . .
C40 C 0.33307(16) 0.6683(3) 0.25048(16) 0.0190(6) Uani 1 1 d . . .
C41 C 0.27450(16) 0.6572(3) 0.19520(16) 0.0184(6) Uani 1 1 d . . .
H41 H 0.2406 0.5999 0.1986 0.022 Uiso 1 1 calc R . .
C42 C 0.26511(16) 0.7290(3) 0.13513(16) 0.0182(6) Uani 1 1 d . . .
C43 C 0.43607(16) 0.9004(3) 0.17424(16) 0.0211(7) Uani 1 1 d . . .
H43A H 0.4698 0.9053 0.2193 0.032 Uiso 1 1 calc R . .
H43B H 0.4166 0.9792 0.1612 0.032 Uiso 1 1 calc R . .
H43C H 0.4587 0.8716 0.1377 0.032 Uiso 1 1 calc R . .
C44 C 0.33952(17) 0.5958(3) 0.31627(16) 0.0216(7) Uani 1 1 d . . .
H44A H 0.3864 0.5643 0.3306 0.032 Uiso 1 1 calc R . .
H44B H 0.3067 0.5300 0.3071 0.032 Uiso 1 1 calc R . .
H44C H 0.3297 0.6457 0.3540 0.032 Uiso 1 1 calc R . .
C45 C 0.19691(16) 0.7227(3) 0.08195(16) 0.0204(7) Uani 1 1 d . . .
H45A H 0.1870 0.6402 0.0675 0.031 Uiso 1 1 calc R . .
H45B H 0.1993 0.7707 0.0407 0.031 Uiso 1 1 calc R . .
H45C H 0.1604 0.7531 0.1033 0.031 Uiso 1 1 calc R . .
C46 C 0.17194(16) 1.1698(3) 0.07169(15) 0.0197(7) Uani 1 1 d . . .
C47 C 0.10623(17) 1.1224(3) 0.06931(16) 0.0215(7) Uani 1 1 d . . .
C48 C 0.05249(17) 1.1982(3) 0.07474(17) 0.0245(7) Uani 1 1 d . . .
H48 H 0.0083 1.1657 0.0732 0.029 Uiso 1 1 calc R . .
C49 C 0.06171(18) 1.3197(3) 0.08231(17) 0.0251(7) Uani 1 1 d . . .
C50 C 0.12632(18) 1.3644(3) 0.08415(17) 0.0255(7) Uani 1 1 d . . .
H50 H 0.1334 1.4474 0.0896 0.031 Uiso 1 1 calc R . .
C51 C 0.18178(17) 1.2932(3) 0.07831(15) 0.0213(7) Uani 1 1 d . . .
C52 C 0.09265(17) 0.9915(3) 0.05915(17) 0.0237(7) Uani 1 1 d . . .
H52A H 0.1086 0.9643 0.0178 0.036 Uiso 1 1 calc R . .
H52B H 0.0432 0.9766 0.0520 0.036 Uiso 1 1 calc R . .
H52C H 0.1173 0.9486 0.1010 0.036 Uiso 1 1 calc R . .
C53 C 0.0021(2) 1.3984(4) 0.0886(2) 0.0345(9) Uani 1 1 d . . .
H53A H -0.0095 1.3849 0.1342 0.052 Uiso 1 1 calc R . .
H53B H -0.0379 1.3796 0.0507 0.052 Uiso 1 1 calc R . .
H53C H 0.0149 1.4815 0.0849 0.052 Uiso 1 1 calc R . .
C54 C 0.24955(18) 1.3502(3) 0.07665(18) 0.0254(7) Uani 1 1 d . . .
H54A H 0.2493 1.3752 0.0284 0.038 Uiso 1 1 calc R . .
H54B H 0.2868 1.2931 0.0926 0.038 Uiso 1 1 calc R . .
H54C H 0.2567 1.4194 0.1078 0.038 Uiso 1 1 calc R . .

loop_
_atom_site_aniso_label
_atom_site_aniso_U_11
_atom_site_aniso_U_22
_atom_site_aniso_U_33
_atom_site_aniso_U_23
_atom_site_aniso_U_13
_atom_site_aniso_U_12
Co1 0.0239(2) 0.0122(2) 0.0097(2) 0.00004(15) 0.00654(15) 0.00107(16)
N1 0.0263(14) 0.0135(13) 0.0107(12) -0.0001(10) 0.0068(10) 0.0025(10)
C1 0.0244(16) 0.0077(14) 0.0137(14) 0.0006(11) 0.0049(12) 0.0034(11)
C2 0.0239(16) 0.0104(15) 0.0134(14) 0.0009(11) 0.0068(12) 0.0025(12)
C3 0.0246(16) 0.0122(15) 0.0156(15) -0.0004(12) 0.0030(12) -0.0007(12)
C4 0.0270(16) 0.0167(16) 0.0113(14) 0.0006(12) 0.0070(12) 0.0009(12)
C5 0.0248(16) 0.0141(16) 0.0164(15) 0.0014(12) 0.0096(12) 0.0002(12)
C6 0.0259(16) 0.0065(14) 0.0151(15) 0.0010(11) 0.0061(12) -0.0002(11)
C7 0.0254(16) 0.0140(15) 0.0087(13) -0.0032(11) 0.0041(11) -0.0014(12)
C8 0.0237(16) 0.0171(16) 0.0121(14) -0.0021(12) 0.0058(12) -0.0005(12)
C9 0.0246(16) 0.0210(17) 0.0171(15) -0.0004(13) 0.0034(12) 0.0021(13)
C10 0.0255(17) 0.0240(18) 0.0196(16) -0.0009(13) 0.0102(13) -0.0039(13)
C11 0.0320(18) 0.0164(16) 0.0157(15) 0.0000(12) 0.0088(13) -0.0036(13)
C12 0.0269(16) 0.0175(16) 0.0101(14) -0.0042(12) 0.0044(12) -0.0014(13)
C13 0.0249(16) 0.0206(17) 0.0154(15) 0.0032(13) 0.0052(12) 0.0015(13)
C14 0.0317(18) 0.0209(18) 0.0226(17) 0.0037(14) 0.0071(14) 0.0047(14)
C15 0.0380(19) 0.0272(19) 0.0189(17) 0.0035(14) 0.0050(14) 0.0058(15)
C16 0.0265(16) 0.0158(16) 0.0155(15) -0.0007(12) 0.0052(12) -0.0017(13)
C17 0.0359(19) 0.0262(19) 0.0244(18) 0.0088(15) 0.0084(14) 0.0030(15)
C18 0.0327(18) 0.0229(18) 0.0215(17) -0.0032(14) 0.0039(14) 0.0046(14)
C19 0.0224(15) 0.0167(16) 0.0116(14) 0.0011(12) 0.0085(12) -0.0011(12)
C20 0.0241(16) 0.0157(16) 0.0140(14) -0.0001(12) 0.0104(12) -0.0001(12)
C21 0.0260(17) 0.0183(17) 0.0196(15) 0.0023(13) 0.0077(13) 0.0023(13)
C22 0.0224(16) 0.0283(19) 0.0180(16) -0.0002(14) 0.0026(12) -0.0002(14)
C23 0.0239(16) 0.0232(18) 0.0214(16) -0.0050(14) 0.0075(13) -0.0038(13)
C24 0.0245(16) 0.0202(17) 0.0152(15) -0.0008(13) 0.0107(12) -0.0008(13)
C25 0.0247(16) 0.0160(16) 0.0185(15) -0.0001(13) 0.0064(12) 0.0013(12)
C26 0.0364(19) 0.0126(16) 0.0262(17) 0.0017(14) 0.0100(14) 0.0015(14)
C27 0.0333(18) 0.0201(18) 0.0178(16) -0.0039(13) 0.0050(13) 0.0001(14)
C28 0.0218(16) 0.0164(16) 0.0232(16) -0.0030(13) 0.0068(13) -0.0021(12)
C29 0.0322(18) 0.0174(17) 0.0323(19) -0.0050(14) 0.0132(15) -0.0030(14)
C30 0.0309(18) 0.0194(17) 0.0251(17) 0.0042(14) 0.0067(14) -0.0023(14)
C31 0.0227(15) 0.0141(15) 0.0133(14) -0.0027(12) 0.0057(11) -0.0035(12)
C32 0.0233(16) 0.0148(16) 0.0140(14) 0.0014(12) 0.0052(12) -0.0013(12)
C33 0.0306(17) 0.0189(17) 0.0156(15) 0.0001(13) 0.0110(13) 0.0018(13)
C34 0.0371(19) 0.0216(17) 0.0109(14) 0.0037(13) 0.0112(13) -0.0003(14)
C35 0.0334(18) 0.0169(16) 0.0139(15) 0.0035(12) 0.0045(13) 0.0007(13)
C36 0.0274(16) 0.0146(16) 0.0125(14) 0.0011(12) 0.0057(12) -0.0015(12)
C37 0.0287(16) 0.0123(15) 0.0121(14) -0.0028(12) 0.0093(12) 0.0035(12)
C38 0.0256(16) 0.0134(15) 0.0160(15) -0.0013(12) 0.0106(12) 0.0046(12)
C39 0.0204(15) 0.0208(17) 0.0131(14) 0.0002(12) 0.0043(12) 0.0061(12)
C40 0.0258(16) 0.0153(16) 0.0175(15) -0.0006(12) 0.0081(12) 0.0062(12)
C41 0.0298(17) 0.0114(15) 0.0162(15) -0.0035(12) 0.0102(12) -0.0010(12)
C42 0.0270(16) 0.0154(16) 0.0144(15) -0.0003(12) 0.0092(12) 0.0026(12)
C43 0.0293(17) 0.0195(17) 0.0170(15) 0.0005(13) 0.0104(13) 0.0019(13)
C44 0.0308(17) 0.0179(17) 0.0172(15) 0.0027(13) 0.0079(13) -0.0011(13)
C45 0.0303(17) 0.0172(16) 0.0146(15) -0.0033(12) 0.0069(13) -0.0021(13)
C46 0.0312(17) 0.0174(17) 0.0101(14) 0.0032(12) 0.0039(12) 0.0034(13)
C47 0.0293(17) 0.0241(18) 0.0108(14) 0.0016(13) 0.0041(12) 0.0033(13)
C48 0.0270(17) 0.0280(19) 0.0193(16) 0.0017(14) 0.0066(13) 0.0018(14)
C49 0.0352(19) 0.0234(18) 0.0168(16) 0.0041(13) 0.0064(13) 0.0085(14)
C50 0.042(2) 0.0178(17) 0.0169(16) 0.0013(13) 0.0076(14) 0.0056(14)
C51 0.0374(19) 0.0171(17) 0.0101(14) 0.0013(12) 0.0068(13) 0.0017(14)
C52 0.0303(18) 0.0196(17) 0.0222(16) -0.0003(13) 0.0079(13) 0.0002(13)
C53 0.041(2) 0.033(2) 0.032(2) -0.0002(17) 0.0120(16) 0.0124(17)
C54 0.041(2) 0.0160(17) 0.0197(16) 0.0000(13) 0.0084(14) 0.0001(14)

loop_
_atom_type_symbol
_atom_type_description
_atom_type_scat_dispersion_real
_atom_type_scat_dispersion_imag
_atom_type_scat_source
C C 0.0033 0.0016 'International Tables Vol C Tables 4.2.6.8 and 6.1.1.4'
H H 0.0000 0.0000 'International Tables Vol C Tables 4.2.6.8 and 6.1.1.4'
Co Co 0.3494 0.9721 'International Tables Vol C Tables 4.2.6.8 and 6.1.1.4'
N N 0.0061 0.0033 'International Tables Vol C Tables 4.2.6.8 and 6.1.1.4'

loop_
_geom_angle_atom_site_label_1
_geom_angle_atom_site_label_2
_geom_angle_atom_site_label_3
_geom_angle
_geom_angle_site_symmetry_1
_geom_angle_site_symmetry_3
_geom_angle_publ_flag
N1 Co1 C1 101.75(11) . . ?
N1 Co1 C37 82.53(11) . . ?
C1 Co1 C37 167.41(12) . . ?
N1 Co1 C42 93.70(11) . . ?
C1 Co1 C42 150.09(12) . . ?
C37 Co1 C42 39.31(12) . . ?
N1 Co1 C38 104.92(11) . . ?
C1 Co1 C38 128.31(12) . . ?
C37 Co1 C38 39.39(12) . . ?
C42 Co1 C38 70.18(12) . . ?
N1 Co1 C39 142.22(12) . . ?
C1 Co1 C39 100.52(12) . . ?
C37 Co1 C39 70.06(11) . . ?
C42 Co1 C39 81.46(12) . . ?
C38 Co1 C39 38.20(11) . . ?
N1 Co1 C40 162.02(11) . . ?
C1 Co1 C40 94.95(11) . . ?
C37 Co1 C40 82.55(12) . . ?
C42 Co1 C40 68.36(12) . . ?
C38 Co1 C40 68.77(11) . . ?
C39 Co1 C40 37.48(12) . . ?
N1 Co1 C41 126.86(11) . . ?
C1 Co1 C41 115.82(12) . . ?
C37 Co1 C41 68.99(11) . . ?
C42 Co1 C41 37.40(11) . . ?
C38 Co1 C41 80.57(12) . . ?
C39 Co1 C41 66.94(12) . . ?
C40 Co1 C41 36.98(12) . . ?
C31 N1 Co1 118.0(2) . . ?
C31 N1 H1 114.1 . . ?
Co1 N1 H1 127.7 . . ?
C6 C1 C2 116.6(3) . . ?
C6 C1 Co1 120.8(2) . . ?
C2 C1 Co1 122.2(2) . . ?
C3 C2 C1 120.3(3) . . ?
C3 C2 C7 114.0(3) . . ?
C1 C2 C7 125.5(3) . . ?
C4 C3 C2 121.8(3) . . ?
C4 C3 H3 119.1 . . ?
C2 C3 H3 119.1 . . ?
C3 C4 C5 118.8(3) . . ?
C3 C4 H4 120.6 . . ?
C5 C4 H4 120.6 . . ?
C4 C5 C6 121.0(3) . . ?
C4 C5 H5 119.5 . . ?
C6 C5 H5 119.5 . . ?
C5 C6 C1 121.0(3) . . ?
C5 C6 C19 115.9(3) . . ?
C1 C6 C19 122.8(3) . . ?
C8 C7 C12 119.5(3) . . ?
C8 C7 C2 120.8(3) . . ?
C12 C7 C2 119.3(3) . . ?
C9 C8 C7 119.6(3) . . ?
C9 C8 C13 117.8(3) . . ?
C7 C8 C13 122.6(3) . . ?
C10 C9 C8 120.8(3) . . ?
C10 C9 H9 119.6 . . ?
C8 C9 H9 119.6 . . ?
C11 C10 C9 119.5(3) . . ?
C11 C10 H10 120.3 . . ?
C9 C10 H10 120.3 . . ?
C10 C11 C12 121.9(3) . . ?
C10 C11 H11 119.0 . . ?
C12 C11 H11 119.0 . . ?
C11 C12 C7 118.7(3) . . ?
C11 C12 C16 120.2(3) . . ?
C7 C12 C16 120.9(3) . . ?
C8 C13 C15 110.5(3) . . ?
C8 C13 C14 113.5(3) . . ?
C15 C13 C14 107.6(3) . . ?
C8 C13 H13 108.3 . . ?
C15 C13 H13 108.3 . . ?
C14 C13 H13 108.3 . . ?
C13 C14 H14A 109.5 . . ?
C13 C14 H14B 109.5 . . ?
H14A C14 H14B 109.5 . . ?
C13 C14 H14C 109.5 . . ?
H14A C14 H14C 109.5 . . ?
H14B C14 H14C 109.5 . . ?
C13 C15 H15A 109.5 . . ?
C13 C15 H15B 109.5 . . ?
H15A C15 H15B 109.5 . . ?
C13 C15 H15C 109.5 . . ?
H15A C15 H15C 109.5 . . ?
H15B C15 H15C 109.5 . . ?
C18 C16 C12 111.4(3) . . ?
C18 C16 C17 109.9(3) . . ?
C12 C16 C17 114.0(3) . . ?
C18 C16 H16 107.0 . . ?
C12 C16 H16 107.0 . . ?
C17 C16 H16 107.0 . . ?
C16 C17 H17A 109.5 . . ?
C16 C17 H17B 109.5 . . ?
H17A C17 H17B 109.5 . . ?
C16 C17 H17C 109.5 . . ?
H17A C17 H17C 109.5 . . ?
H17B C17 H17C 109.5 . . ?
C16 C18 H18A 109.5 . . ?
C16 C18 H18B 109.5 . . ?
H18A C18 H18B 109.5 . . ?
C16 C18 H18C 109.5 . . ?
H18A C18 H18C 109.5 . . ?
H18B C18 H18C 109.5 . . ?
C24 C19 C20 119.7(3) . . ?
C24 C19 C6 122.9(3) . . ?
C20 C19 C6 117.3(3) . . ?
C21 C20 C19 119.1(3) . . ?
C21 C20 C25 119.7(3) . . ?
C19 C20 C25 120.9(3) . . ?
C22 C21 C20 121.2(3) . . ?
C22 C21 H21 119.4 . . ?
C20 C21 H21 119.4 . . ?
C23 C22 C21 119.3(3) . . ?
C23 C22 H22 120.3 . . ?
C21 C22 H22 120.3 . . ?
C22 C23 C24 121.5(3) . . ?
C22 C23 H23 119.3 . . ?
C24 C23 H23 119.3 . . ?
C23 C24 C19 119.1(3) . . ?
C23 C24 C28 120.1(3) . . ?
C19 C24 C28 120.8(3) . . ?
C26 C25 C20 114.2(3) . . ?
C26 C25 C27 109.2(3) . . ?
C20 C25 C27 109.2(3) . . ?
C26 C25 H25 108.0 . . ?
C20 C25 H25 108.0 . . ?
C27 C25 H25 108.0 . . ?
C25 C26 H26A 109.5 . . ?
C25 C26 H26B 109.5 . . ?
H26A C26 H26B 109.5 . . ?
C25 C26 H26C 109.5 . . ?
H26A C26 H26C 109.5 . . ?
H26B C26 H26C 109.5 . . ?
C25 C27 H27A 109.5 . . ?
C25 C27 H27B 109.5 . . ?
H27A C27 H27B 109.5 . . ?
C25 C27 H27C 109.5 . . ?
H27A C27 H27C 109.5 . . ?
H27B C27 H27C 109.5 . . ?
C24 C28 C29 113.1(3) . . ?
C24 C28 C30 111.1(3) . . ?
C29 C28 C30 108.7(3) . . ?
C24 C28 H28 107.9 . . ?
C29 C28 H28 107.9 . . ?
C30 C28 H28 107.9 . . ?
C28 C29 H29A 109.5 . . ?
C28 C29 H29B 109.5 . . ?
H29A C29 H29B 109.5 . . ?
C28 C29 H29C 109.5 . . ?
H29A C29 H29C 109.5 . . ?
H29B C29 H29C 109.5 . . ?
C28 C30 H30A 109.5 . . ?
C28 C30 H30B 109.5 . . ?
H30A C30 H30B 109.5 . . ?
C28 C30 H30C 109.5 . . ?
H30A C30 H30C 109.5 . . ?
H30B C30 H30C 109.5 . . ?
N1 C31 C32 116.8(3) . . ?
N1 C31 C36 126.0(3) . . ?
C32 C31 C36 117.2(3) . . ?
C33 C32 C31 122.9(3) . . ?
C33 C32 C37 124.9(3) . . ?
C31 C32 C37 112.2(3) . . ?
C32 C33 C34 119.2(3) . . ?
C32 C33 H33 120.4 . . ?
C34 C33 H33 120.4 . . ?
C35 C34 C33 118.7(3) . . ?
C35 C34 H34 120.7 . . ?
C33 C34 H34 120.7 . . ?
C34 C35 C36 123.5(3) . . ?
C34 C35 H35 118.2 . . ?
C36 C35 H35 118.2 . . ?
C35 C36 C31 117.9(3) . . ?
C35 C36 C46 118.4(3) . . ?
C31 C36 C46 123.5(3) . . ?
C42 C37 C38 120.2(3) . . ?
C42 C37 C32 118.1(3) . . ?
C38 C37 C32 119.0(3) . . ?
C42 C37 Co1 72.82(17) . . ?
C38 C37 Co1 73.05(17) . . ?
C32 C37 Co1 109.4(2) . . ?
C39 C38 C37 118.0(3) . . ?
C39 C38 C43 120.7(3) . . ?
C37 C38 C43 121.1(3) . . ?
C39 C38 Co1 71.17(17) . . ?
C37 C38 Co1 67.56(16) . . ?
C43 C38 Co1 129.5(2) . . ?
C40 C39 C38 122.2(3) . . ?
C40 C39 Co1 73.33(18) . . ?
C38 C39 Co1 70.62(17) . . ?
C40 C39 H39 118.9 . . ?
C38 C39 H39 118.9 . . ?
Co1 C39 H39 129.8 . . ?
C39 C40 C41 118.5(3) . . ?
C39 C40 C44 121.4(3) . . ?
C41 C40 C44 120.1(3) . . ?
C39 C40 Co1 69.19(18) . . ?
C41 C40 Co1 71.85(18) . . ?
C44 C40 Co1 131.2(2) . . ?
C42 C41 C40 121.3(3) . . ?
C42 C41 Co1 68.31(18) . . ?
C40 C41 Co1 71.17(18) . . ?
C42 C41 H41 119.3 . . ?
C40 C41 H41 119.3 . . ?
Co1 C41 H41 135.0 . . ?
C41 C42 C37 119.4(3) . . ?
C41 C42 C45 118.3(3) . . ?
C37 C42 C45 122.1(3) . . ?
C41 C42 Co1 74.28(18) . . ?
C37 C42 Co1 67.87(17) . . ?
C45 C42 Co1 126.1(2) . . ?
C38 C43 H43A 109.5 . . ?
C38 C43 H43B 109.5 . . ?
H43A C43 H43B 109.5 . . ?
C38 C43 H43C 109.5 . . ?
H43A C43 H43C 109.5 . . ?
H43B C43 H43C 109.5 . . ?
C40 C44 H44A 109.5 . . ?
C40 C44 H44B 109.5 . . ?
H44A C44 H44B 109.5 . . ?
C40 C44 H44C 109.5 . . ?
H44A C44 H44C 109.5 . . ?
H44B C44 H44C 109.5 . . ?
C42 C45 H45A 109.5 . . ?
C42 C45 H45B 109.5 . . ?
H45A C45 H45B 109.5 . . ?
C42 C45 H45C 109.5 . . ?
H45A C45 H45C 109.5 . . ?
H45B C45 H45C 109.5 . . ?
C47 C46 C51 119.3(3) . . ?
C47 C46 C36 119.1(3) . . ?
C51 C46 C36 121.2(3) . . ?
C48 C47 C46 119.4(3) . . ?
C48 C47 C52 119.5(3) . . ?
C46 C47 C52 121.1(3) . . ?
C49 C48 C47 121.9(3) . . ?
C49 C48 H48 119.0 . . ?
C47 C48 H48 119.0 . . ?
C50 C49 C48 117.8(3) . . ?
C50 C49 C53 122.1(3) . . ?
C48 C49 C53 120.1(3) . . ?
C49 C50 C51 122.9(3) . . ?
C49 C50 H50 118.6 . . ?
C51 C50 H50 118.6 . . ?
C50 C51 C46 118.8(3) . . ?
C50 C51 C54 119.3(3) . . ?
C46 C51 C54 121.9(3) . . ?
C47 C52 H52A 109.5 . . ?
C47 C52 H52B 109.5 . . ?
H52A C52 H52B 109.5 . . ?
C47 C52 H52C 109.5 . . ?
H52A C52 H52C 109.5 . . ?
H52B C52 H52C 109.5 . . ?
C49 C53 H53A 109.5 . . ?
C49 C53 H53B 109.5 . . ?
H53A C53 H53B 109.5 . . ?
C49 C53 H53C 109.5 . . ?
H53A C53 H53C 109.5 . . ?
H53B C53 H53C 109.5 . . ?
C51 C54 H54A 109.5 . . ?
C51 C54 H54B 109.5 . . ?
H54A C54 H54B 109.5 . . ?
C51 C54 H54C 109.5 . . ?
H54A C54 H54C 109.5 . . ?
H54B C54 H54C 109.5 . . ?

loop_
_geom_bond_atom_site_label_1
_geom_bond_atom_site_label_2
_geom_bond_distance
_geom_bond_site_symmetry_2
_geom_bond_publ_flag
Co1 N1 1.875(3) . ?
Co1 C1 1.977(3) . ?
Co1 C37 2.077(3) . ?
Co1 C42 2.143(3) . ?
Co1 C38 2.150(3) . ?
Co1 C39 2.157(3) . ?
Co1 C40 2.211(3) . ?
Co1 C41 2.220(3) . ?
N1 C31 1.385(4) . ?
N1 H1 0.9251 . ?
C1 C6 1.416(4) . ?
C1 C2 1.423(4) . ?
C2 C3 1.400(4) . ?
C2 C7 1.505(4) . ?
C3 C4 1.373(4) . ?
C3 H3 0.9500 . ?
C4 C5 1.385(4) . ?
C4 H4 0.9500 . ?
C5 C6 1.395(4) . ?
C5 H5 0.9500 . ?
C6 C19 1.502(4) . ?
C7 C8 1.415(4) . ?
C7 C12 1.418(4) . ?
C8 C9 1.390(4) . ?
C8 C13 1.526(4) . ?
C9 C10 1.388(5) . ?
C9 H9 0.9500 . ?
C10 C11 1.382(5) . ?
C10 H10 0.9500 . ?
C11 C12 1.388(4) . ?
C11 H11 0.9500 . ?
C12 C16 1.526(4) . ?
C13 C15 1.532(4) . ?
C13 C14 1.540(4) . ?
C13 H13 1.0000 . ?
C14 H14A 0.9800 . ?
C14 H14B 0.9800 . ?
C14 H14C 0.9800 . ?
C15 H15A 0.9800 . ?
C15 H15B 0.9800 . ?
C15 H15C 0.9800 . ?
C16 C18 1.525(4) . ?
C16 C17 1.528(4) . ?
C16 H16 1.0000 . ?
C17 H17A 0.9800 . ?
C17 H17B 0.9800 . ?
C17 H17C 0.9800 . ?
C18 H18A 0.9800 . ?
C18 H18B 0.9800 . ?
C18 H18C 0.9800 . ?
C19 C24 1.406(4) . ?
C19 C20 1.414(4) . ?
C20 C21 1.389(4) . ?
C20 C25 1.529(4) . ?
C21 C22 1.385(5) . ?
C21 H21 0.9500 . ?
C22 C23 1.384(5) . ?
C22 H22 0.9500 . ?
C23 C24 1.390(5) . ?
C23 H23 0.9500 . ?
C24 C28 1.519(4) . ?
C25 C26 1.527(4) . ?
C25 C27 1.544(4) . ?
C25 H25 1.0000 . ?
C26 H26A 0.9800 . ?
C26 H26B 0.9800 . ?
C26 H26C 0.9800 . ?
C27 H27A 0.9800 . ?
C27 H27B 0.9800 . ?
C27 H27C 0.9800 . ?
C28 C29 1.533(4) . ?
C28 C30 1.541(4) . ?
C28 H28 1.0000 . ?
C29 H29A 0.9800 . ?
C29 H29B 0.9800 . ?
C29 H29C 0.9800 . ?
C30 H30A 0.9800 . ?
C30 H30B 0.9800 . ?
C30 H30C 0.9800 . ?
C31 C32 1.414(4) . ?
C31 C36 1.422(4) . ?
C32 C33 1.384(4) . ?
C32 C37 1.490(4) . ?
C33 C34 1.390(5) . ?
C33 H33 0.9500 . ?
C34 C35 1.381(5) . ?
C34 H34 0.9500 . ?
C35 C36 1.399(4) . ?
C35 H35 0.9500 . ?
C36 C46 1.493(4) . ?
C37 C42 1.421(4) . ?
C37 C38 1.426(4) . ?
C38 C39 1.410(4) . ?
C38 C43 1.499(4) . ?
C39 C40 1.404(4) . ?
C39 H39 0.9500 . ?
C40 C41 1.405(4) . ?
C40 C44 1.502(4) . ?
C41 C42 1.401(4) . ?
C41 H41 0.9500 . ?
C42 C45 1.515(4) . ?
C43 H43A 0.9800 . ?
C43 H43B 0.9800 . ?
C43 H43C 0.9800 . ?
C44 H44A 0.9800 . ?
C44 H44B 0.9800 . ?
C44 H44C 0.9800 . ?
C45 H45A 0.9800 . ?
C45 H45B 0.9800 . ?
C45 H45C 0.9800 . ?
C46 C47 1.408(5) . ?
C46 C51 1.408(5) . ?
C47 C48 1.395(5) . ?
C47 C52 1.507(5) . ?
C48 C49 1.387(5) . ?
C48 H48 0.9500 . ?
C49 C50 1.378(5) . ?
C49 C53 1.512(5) . ?
C50 C51 1.394(5) . ?
C50 H50 0.9500 . ?
C51 C54 1.505(5) . ?
C52 H52A 0.9800 . ?
C52 H52B 0.9800 . ?
C52 H52C 0.9800 . ?
C53 H53A 0.9800 . ?
C53 H53B 0.9800 . ?
C53 H53C 0.9800 . ?
C54 H54A 0.9800 . ?
C54 H54B 0.9800 . ?
C54 H54C 0.9800 . ?
